data_2005077
loop_
_publ_author_name
'Blake, A. J.'
'Hubberstey, P.'
'Quinlan, D. J.'

_publ_section_title
;
 Bandrowski's Base
;
_journal_issue 7
_journal_name_full 'Acta Crystallographica Section C'
_journal_page_first 1774
_journal_page_last 1776
_journal_paper_doi 10.1107/S0108270196003125
_journal_volume 52
_journal_year 1996
_chemical_formula_moiety 'C18 H18 N6'
_chemical_formula_sum 'C18 H18 N6'
_chemical_formula_weight 318.38
_chemical_melting_point 515.0(10)
_chemical_name_common 'Bandrowski's base'
_chemical_name_systematic
;
N,N'-(2,5-diamino-2,5-cyclohexadiene-1,4-diylidene)bis-1,4-benzenediamine
;
_space_group_IT_number 14
_symmetry_cell_setting monoclinic
_symmetry_space_group_name_Hall '-P 2yn'
_symmetry_space_group_name_H-M 'P 1 21/n 1'
_audit_creation_method SHELXL
_cell_angle_alpha 90.00(6)
_cell_angle_beta 93.71(3)
_cell_angle_gamma 90.00
_cell_formula_units_Z 2
_cell_length_a 5.396(2)
_cell_length_b 7.935(3)
_cell_length_c 18.311(4)
_cell_measurement_reflns_used 22
_cell_measurement_temperature 298(2)
_cell_measurement_theta_max 15.0
_cell_measurement_theta_min 12.0
_cell_volume 782.4(4)
_computing_cell_refinement CAD4
_computing_data_collection 'CAD4 (Enraf Nonius, 1980)'
_computing_data_reduction 'HELENA (Spek, 1993)'
_computing_molecular_graphics 'SHELXTL/PC (Sheldrick, 1992)'
_computing_publication_material SHELXL93
_computing_structure_refinement 'SHELXL93 (Sheldrick, 1993)'
_computing_structure_solution 'SHELXS86 (Sheldrick, 1990)'
_diffrn_ambient_temperature 298(2)
_diffrn_measurement_device 'Enraf Nonius CAD4'
_diffrn_measurement_method '\w-2\q scans'
_diffrn_radiation_monochromator graphite
_diffrn_radiation_source 'fine-focus sealed tube'
_diffrn_radiation_type MoK\a
_diffrn_radiation_wavelength 0.71073
_diffrn_reflns_av_R_equivalents 0.1349
_diffrn_reflns_av_sigmaI/netI 0.1636
_diffrn_reflns_limit_h_max 6
_diffrn_reflns_limit_h_min -6
_diffrn_reflns_limit_k_max 9
_diffrn_reflns_limit_k_min 0
_diffrn_reflns_limit_l_max 15
_diffrn_reflns_limit_l_min -21
_diffrn_reflns_number 1809
_diffrn_reflns_theta_max 24.94
_diffrn_reflns_theta_min 2.80
_diffrn_standards_decay_% <1
_diffrn_standards_interval_time 60
_diffrn_standards_number 3
_exptl_absorpt_coefficient_mu 0.086
_exptl_absorpt_correction_type none
_exptl_crystal_colour 'dark red'
_exptl_crystal_density_diffrn 1.351
_exptl_crystal_density_meas 1.346
_exptl_crystal_density_method flotation
_exptl_crystal_description lath
_exptl_crystal_F_000 336
_exptl_crystal_size_max 0.50
_exptl_crystal_size_mid 0.25
_exptl_crystal_size_min 0.10
_refine_diff_density_max 0.23
_refine_diff_density_min -0.24
_refine_ls_extinction_coef 0.027(8)
_refine_ls_extinction_method 'SHELXL93 (Sheldrick, 1993)'
_refine_ls_goodness_of_fit_all 0.924
_refine_ls_goodness_of_fit_obs 1.278
_refine_ls_hydrogen_treatment
;
H atoms introduced at calculated positions, thereafter allowed
to refine freely with U~iso~(H) = 1.2U~eq~(parent atom)
;
_refine_ls_matrix_type full
_refine_ls_number_parameters 137
_refine_ls_number_reflns 1369
_refine_ls_number_restraints 0
_refine_ls_restrained_S_all 1.124
_refine_ls_restrained_S_obs 1.278
_refine_ls_R_factor_all 0.2227
_refine_ls_R_factor_obs 0.0771
_refine_ls_shift/esd_max 0.108
_refine_ls_shift/esd_mean 0.012
_refine_ls_structure_factor_coef Fsqd
_refine_ls_weighting_details 'w = 1/[\s^2^(Fo^2^)+(0.065P)^2^] where P=(Fo^2^+2Fc^2^)/3'
_refine_ls_weighting_scheme calc
_refine_ls_wR_factor_all 0.2134
_refine_ls_wR_factor_obs 0.1403
_reflns_number_observed 541
_reflns_number_total 1371
_reflns_observed_criterion >2sigma(I)
_cod_data_source_file ab1362.cif
_cod_data_source_block c9h9n3
_cod_depositor_comments
;
The following automatic conversions were performed:
'_symmetry_cell_setting' value 'Monoclinic' changed to 'monoclinic'
according to '/home/saulius/struct/CIF-dictionaries/cif_core.dic'
dictionary named 'cif_core.dic' version 2.4.1 from 2010-06-29.

Automatic conversion script
Id: cif_fix_enum 1527 2010-12-29 10:47:43Z saulius 

The following automatic conversions were performed:

'_chemical_melting_point' value '514-516K' was changed to '515.0(10)'
- the average value was taken and precision was
estimated.

'_symmetry_cell_setting' value 'Monoclinic' changed to
'monoclinic' according to
/home/saulius/struct/CIF-dictionaries/cif_core.dic dictionary named
'cif_core.dic' version 2.4.1 from 2010-06-29.

Automatic conversion script
Id: cif_fix_values 1715 2011-07-08 13:25:40Z adriana 

The following automatic conversions were performed:

'_refine_ls_weighting_scheme' value 'calc w =
1/[\s^2^(Fo^2^)+(0.065P)^2^] where P=(Fo^2^+2Fc^2^)/3' was changed to
'calc'. New tag '_refine_ls_weighting_details' was created. The value
of the new tag was set to 'w = 1/[\s^2^(Fo^2^)+(0.065P)^2^] where
P=(Fo^2^+2Fc^2^)/3'.

Automatic conversion script
Id: cif_fix_values 3143 2015-03-26 13:38:13Z robertas 
;
_cod_original_sg_symbol_H-M 'P 21/n'
_cod_database_code 2005077
_cod_database_fobs_code 2005077

loop_
_symmetry_equiv_pos_as_xyz
'x, y, z'
'-x+1/2, y+1/2, -z+1/2'
'-x, -y, -z'
'x-1/2, -y-1/2, z-1/2'

loop_
_atom_site_aniso_label
_atom_site_aniso_U_11
_atom_site_aniso_U_22
_atom_site_aniso_U_33
_atom_site_aniso_U_12
_atom_site_aniso_U_13
_atom_site_aniso_U_23
C1 0.033(3) 0.027(3) 0.033(3) 0.002(3) -0.005(2) -0.002(2)
C2 0.044(4) 0.042(4) 0.029(3) -0.001(3) 0.003(3) 0.005(3)
C3 0.031(3) 0.038(4) 0.038(3) -0.005(3) 0.000(3) 0.004(3)
C4 0.042(3) 0.034(3) 0.026(3) 0.009(3) -0.009(2) -0.005(2)
C5 0.036(3) 0.049(4) 0.030(3) 0.001(3) -0.002(3) -0.001(3)
C6 0.036(3) 0.031(3) 0.039(3) 0.005(3) -0.004(3) -0.003(3)
N11 0.045(3) 0.028(3) 0.028(2) -0.001(2) -0.013(2) -0.001(2)
C12 0.041(3) 0.026(3) 0.024(3) 0.004(3) -0.001(2) -0.003(3)
C13 0.040(3) 0.029(3) 0.022(3) 0.008(3) -0.001(2) -0.006(3)
C14 0.039(3) 0.034(3) 0.030(3) 0.005(3) -0.010(2) -0.004(3)
N13 0.069(4) 0.022(3) 0.036(3) 0.006(3) -0.018(2) 0.003(2)
N4 0.053(4) 0.061(4) 0.041(3) -0.014(3) -0.011(3) -0.006(3)

loop_
_atom_site_label
_atom_site_occupancy
_atom_site_fract_x
_atom_site_fract_y
_atom_site_fract_z
_atom_site_U_iso_or_equiv
_atom_site_thermal_displace_type
_atom_site_calc_flag
_atom_site_type_symbol
C1 1 .3398(9) .3264(7) .1121(3) .0312(13) Uani d C
C2 1 .5573(11) .4190(8) .1096(3) .0383(15) Uani d C
H2 1 .606(9) .463(6) .063(3) .046 Uiso d H
C3 1 .6936(10) .4610(7) .1731(3) .036(2) Uani d C
H3 1 .841(10) .523(6) .169(3) .043 Uiso d H
C4 1 .6228(10) .4129(7) .2410(3) .0345(14) Uani d C
C5 1 .4048(10) .3187(7) .2433(3) .0386(15) Uani d C
H5 1 .323(9) .300(6) .297(3) .046 Uiso d H
C6 1 .2654(10) .2763(7) .1797(3) .0356(14) Uani d C
H6 1 .109(9) .217(7) .181(3) .043 Uiso d H
N11 1 .1858(8) .3057(5) .0468(2) .0346(12) Uani d N
C12 1 .1065(10) .1572(7) .0268(2) .0308(13) Uani d C
C13 1 -.0869(9) .1505(7) -.0346(2) .0308(14) Uani d C
C14 1 -0.1824(10) .0005(7) -.0590(3) .0349(14) Uani d C
H14 1 -0.309(10) .003(7) -.098(3) .042 Uiso d H
N13 1 -0.1600(10) .3005(6) -.0643(2) .0430(14) Uani d N
H13A 1 -0.337(10) .303(7) -0.100(3) .052 Uiso d H
H13B 1 -0.126(10) .415(8) -.044(3) .052 Uiso d H
N4 1 .7669(10) .4503(7) .3056(3) .052(2) Uani d N
H4A 1 .892(11) .520(8) .310(3) .062 Uiso d H
H4B 1 .695(11) .453(8) .348(3) .062 Uiso d H

loop_
_atom_type_symbol
_atom_type_description
_atom_type_scat_dispersion_real
_atom_type_scat_dispersion_imag
_atom_type_scat_source
C C 0.0033 0.0016 'International Tables Vol C Tables 4.2.6.8 and 6.1.1.4'
H H 0.0000 0.0000 'International Tables Vol C Tables 4.2.6.8 and 6.1.1.4'
N N 0.0061 0.0033 'International Tables Vol C Tables 4.2.6.8 and 6.1.1.4'

loop_
_geom_angle_atom_site_label_1
_geom_angle_atom_site_label_2
_geom_angle_atom_site_label_3
_geom_angle_site_symmetry_1
_geom_angle_site_symmetry_3
_geom_angle
_geom_angle_publ_flag
C2 C1 C6 . . 118.5(5) n
C2 C1 N11 . . 118.9(5) y
C6 C1 N11 . . 122.1(5) y
C3 C2 C1 . . 120.5(5) n
C4 C3 C2 . . 122.1(5) n
C3 C4 C5 . . 117.3(5) n
C3 C4 N4 . . 122.1(5) y
C5 C4 N4 . . 120.6(5) y
C6 C5 C4 . . 121.1(5) n
C1 C6 C5 . . 120.6(5) n
C12 N11 C1 . . 120.5(4) y
N11 C12 C14 . 3 126.6(5) y
N11 C12 C13 . . 116.7(5) y
C14 C12 C13 3 . 116.6(5) y
N13 C13 C14 . . 122.8(5) y
N13 C13 C12 . . 116.3(5) y
C14 C13 C12 . . 120.9(5) y
C13 C14 C12 . 3 122.5(4) y

loop_
_geom_bond_atom_site_label_1
_geom_bond_atom_site_label_2
_geom_bond_site_symmetry_2
_geom_bond_distance
_geom_bond_publ_flag
C1 C2 . 1.388(7) n
C1 C6 . 1.384(7) n
C1 N11 . 1.420(6) y
C2 C3 . 1.377(7) n
C3 C4 . 1.378(7) n
C4 C5 . 1.397(7) n
C4 N4 . 1.404(6) y
C5 C6 . 1.387(7) n
N11 C12 . 1.298(6) y
C12 C14 3 1.432(7) y
C12 C13 . 1.485(6) y
C13 N13 . 1.357(6) y
C13 C14 . 1.361(7) y

loop_
_geom_torsion_atom_site_label_1
_geom_torsion_atom_site_label_2
_geom_torsion_atom_site_label_3
_geom_torsion_atom_site_label_4
_geom_torsion_site_symmetry_1
_geom_torsion_site_symmetry_4
_geom_torsion
C6 C1 C2 C3 . . -0.7(8)
N11 C1 C2 C3 . . 171.2(5)
C1 C2 C3 C4 . . 0.5(8)
C2 C3 C4 C5 . . -0.1(8)
C2 C3 C4 N4 . . 177.5(6)
C3 C4 C5 C6 . . -0.3(8)
N4 C4 C5 C6 . . -177.9(5)
C2 C1 C6 C5 . . 0.4(8)
N11 C1 C6 C5 . . -171.2(5)
C4 C5 C6 C1 . . 0.1(8)
C2 C1 N11 C12 . . 130.5(6)
C6 C1 N11 C12 . . -58.0(7)
C1 N11 C12 C14 . 3 -8.7(8)
C1 N11 C12 C13 . . 169.8(4)
N11 C12 C13 N13 . . 0.6(6)
C14 C12 C13 N13 3 . 179.3(5)
N11 C12 C13 C14 . . -179.6(5)
C14 C12 C13 C14 3 . -0.9(8)
N13 C13 C14 C12 . 3 -179.2(5)
C12 C13 C14 C12 . 3 1.0(8)
